data_7126596
loop_
_publ_author_name
'Li, Bonan'
'Yu, Xiaojing'
'Pang, Haijun'
'Shen, Qingbo'
'Hou, Yan'
'Ma, Huiyuan'
'Xin, Jianjiao'

_publ_section_title
;
 Rational regulation of transition metals in polyoxometalate hybrids
 without noble metal assistance for efficient light-driven H<sub>2</sub>
 production.
;
_journal_issue 52
_journal_name_full 'Chemical communications (Cambridge, England)'
_journal_page_first 7199
_journal_page_last 7202
_journal_paper_doi 10.1039/d0cc00846j
_journal_volume 56
_journal_year 2020
_chemical_formula_moiety 'C36 H38 Co2 N30 O44 Si W12'
_chemical_formula_sum 'C36 H38 Co2 N30 O44 Si W12'
_chemical_formula_weight 3947.03
_space_group_crystal_system monoclinic
_space_group_IT_number 15
_space_group_name_Hall '-C 2yc'
_space_group_name_H-M_alt 'C 1 2/c 1'
_atom_sites_solution_hydrogens geom
_audit_creation_method SHELXL-2014
_audit_update_record
;
2020-01-15 deposited with the CCDC.	2020-05-21 downloaded from the CCDC.
;
_cell_angle_alpha 90.000(5)
_cell_angle_beta 107.336(5)
_cell_angle_gamma 90.000(5)
_cell_formula_units_Z 4
_cell_length_a 22.301(5)
_cell_length_b 20.140(5)
_cell_length_c 17.499(5)
_cell_measurement_reflns_used 25
_cell_measurement_temperature 293(2)
_cell_measurement_theta_max 28.100
_cell_measurement_theta_min 7.5
_cell_volume 7503(3)
_computing_cell_refinement 'Bruker SMART'
_computing_data_collection 'Bruker SMART'
_computing_data_reduction 'Bruker SMART'
_computing_molecular_graphics 'Bruker SMART'
_computing_publication_material 'Bruker SMART'
_computing_structure_refinement 'SHELXL-2014 (Sheldrick, 2014)'
_computing_structure_solution 'SHELXL-2014 (Sheldrick, 2014)'
_diffrn_ambient_temperature 293(2)
_diffrn_measured_fraction_theta_full 1.000
_diffrn_measured_fraction_theta_max 0.994
_diffrn_measurement_device_type 'CCD area detector'
_diffrn_measurement_method 'phi and omega scans'
_diffrn_radiation_type MoK\a
_diffrn_radiation_wavelength 0.71069
_diffrn_reflns_av_R_equivalents 0.0653
_diffrn_reflns_av_unetI/netI 0.0671
_diffrn_reflns_Laue_measured_fraction_full 1.000
_diffrn_reflns_Laue_measured_fraction_max 0.994
_diffrn_reflns_limit_h_max 26
_diffrn_reflns_limit_h_min -25
_diffrn_reflns_limit_k_max 24
_diffrn_reflns_limit_k_min -24
_diffrn_reflns_limit_l_max 8
_diffrn_reflns_limit_l_min -21
_diffrn_reflns_number 21779
_diffrn_reflns_point_group_measured_fraction_full 1.000
_diffrn_reflns_point_group_measured_fraction_max 0.994
_diffrn_reflns_theta_full 25.240
_diffrn_reflns_theta_max 25.418
_diffrn_reflns_theta_min 1.392
_diffrn_source 'fine-focus sealed tube'
_exptl_absorpt_coefficient_mu 18.871
_exptl_absorpt_correction_T_max 0.152
_exptl_absorpt_correction_T_min 0.083
_exptl_absorpt_correction_type multi-scan
_exptl_absorpt_process_details (SADABS;Sheldrick,2003)
_exptl_crystal_colour orange
_exptl_crystal_density_diffrn 3.487
_exptl_crystal_density_meas 3.487
_exptl_crystal_density_method 'not measured'
_exptl_crystal_description block
_exptl_crystal_F_000 7056
_exptl_crystal_size_max 0.180
_exptl_crystal_size_mid 0.120
_exptl_crystal_size_min 0.100
_refine_diff_density_max 2.269
_refine_diff_density_min -1.895
_refine_diff_density_rms 0.413
_refine_ls_extinction_method none
_refine_ls_goodness_of_fit_ref 1.120
_refine_ls_hydrogen_treatment constr
_refine_ls_matrix_type full
_refine_ls_number_parameters 564
_refine_ls_number_reflns 6884
_refine_ls_number_restraints 120
_refine_ls_restrained_S_all 1.120
_refine_ls_R_factor_all 0.1001
_refine_ls_R_factor_gt 0.0576
_refine_ls_shift/su_max 0.001
_refine_ls_shift/su_mean 0.000
_refine_ls_structure_factor_coef Fsqd
_refine_ls_weighting_details 'w=1/[\s^2^(Fo^2^)+(0.0272P)^2^+559.0441P] where P=(Fo^2^+2Fc^2^)/3'
_refine_ls_weighting_scheme calc
_refine_ls_wR_factor_gt 0.1188
_refine_ls_wR_factor_ref 0.1329
_reflns_Friedel_coverage 0.000
_reflns_number_gt 4460
_reflns_number_total 6884
_reflns_threshold_expression 'I > 2\s(I)'
_cod_data_source_file d0cc00846j2.cif
_cod_data_source_block LBN
_cod_depositor_comments
;
The following automatic conversions were performed:

data item '_exptl_absorpt_correction_type' value 'Multi-scan' was
changed to 'multi-scan' in accordance with the
/home/data/users/saulius/crontab/automatic-downloads/rss-feeds/RSC/lib/dictionaries/cif_core.dic
dictionary named 'cif_core.dic' version 2.4.2 last updated on
2011-04-26.

Automatic conversion script
Id: cif_fix_values 7556 2019-12-06 15:28:31Z antanas 

 Adding full bibliography for 7126596--7126599.cif.
;
_cod_original_sg_symbol_H-M 'C 2/c'
_cod_database_code 7126596
_shelx_space_group_comment
;
The symmetry employed for this shelxl refinement is uniquely defined
by the following loop, which should always be used as a source of
symmetry information in preference to the above space-group names.
They are only intended as comments.
;
_shelx_estimated_absorpt_t_min 0.484
_shelx_estimated_absorpt_t_max 0.650
_shelxl_version_number 2014-3

loop_
_space_group_symop_operation_xyz
'x, y, z'
'-x, y, -z+1/2'
'x+1/2, y+1/2, z'
'-x+1/2, y+1/2, -z+1/2'
'-x, -y, -z'
'x, -y, z-1/2'
'-x+1/2, -y+1/2, -z'
'x+1/2, -y+1/2, z-1/2'

loop_
_atom_site_label
_atom_site_type_symbol
_atom_site_fract_x
_atom_site_fract_y
_atom_site_fract_z
_atom_site_U_iso_or_equiv
_atom_site_adp_type
_atom_site_occupancy
_atom_site_site_symmetry_order
_atom_site_calc_flag
_atom_site_refinement_flags_posn
_atom_site_refinement_flags_adp
_atom_site_refinement_flags_occupancy
_atom_site_disorder_assembly
_atom_site_disorder_group
Si1 Si 0.5000 0.1887(4) 0.7500 0.0178(13) Uani 1 2 d S T P . .
W1 W 0.35705(4) 0.10166(4) 0.70859(6) 0.0347(2) Uani 1 1 d . U . . .
W2 W 0.39464(4) 0.18964(5) 0.55432(5) 0.0335(2) Uani 1 1 d . U . . .
W3 W 0.46269(4) 0.10102(5) 0.90425(6) 0.0384(2) Uani 1 1 d . U . . .
W4 W 0.5000 0.36467(6) 0.7500 0.0353(3) Uani 1 2 d S T P . .
W5 W 0.35715(4) 0.27705(4) 0.70859(5) 0.0330(2) Uani 1 1 d . U . . .
W6 W 0.5000 0.01361(6) 0.7500 0.0385(3) Uani 1 2 d S T P . .
W7 W 0.46199(4) 0.27666(5) 0.90391(5) 0.0368(2) Uani 1 1 d . U . . .
Co1 Co 0.28792(15) 0.47523(17) 1.1357(2) 0.0504(8) Uani 1 1 d . U . . .
O1 O 0.4457(7) 0.0612(9) 0.9789(10) 0.061(5) Uani 1 1 d . . . . .
OW1 O 0.5658(8) 0.6849(12) 0.6381(11) 0.091(7) Uani 1 1 d . . . . .
O2 O 0.5000 0.4487(10) 0.7500 0.052(6) Uani 1 2 d S T P . .
OW2 O -0.0184(10) 0.3322(14) 0.8759(14) 0.114(8) Uani 1 1 d . . . . .
O3 O 0.4458(7) 0.3159(9) 0.9795(9) 0.060(5) Uani 1 1 d . . . . .
O4 O 0.5000 -0.0695(11) 0.7500 0.061(7) Uani 1 2 d S T P . .
O5 O 0.3852(7) 0.0976(10) 0.8212(10) 0.072(6) Uani 1 1 d . . . . .
O6 O 0.4915(8) 0.0331(10) 0.8510(11) 0.078(6) Uani 1 1 d . U . . .
O8 O 0.4142(8) 0.0342(10) 0.7056(11) 0.074(5) Uani 1 1 d . U . . .
O9 O 0.3580(10) 0.1233(7) 0.6031(11) 0.072(6) Uani 1 1 d . U . . .
O10 O 0.4415(8) 0.1894(9) 0.9259(13) 0.082(5) Uani 1 1 d . U . . .
O11 O 0.4924(8) 0.3461(10) 0.8513(9) 0.078(6) Uani 1 1 d . . . . .
O12 O 0.3843(7) 0.2808(10) 0.8204(9) 0.073(6) Uani 1 1 d . U . . .
O13 O 0.3315(9) 0.1900(9) 0.7186(11) 0.076(5) Uani 1 1 d . U . . .
O14 O 0.4148(8) 0.3448(9) 0.7067(10) 0.071(5) Uani 1 1 d . U . . .
O15 O 0.2893(7) 0.3159(9) 0.6893(9) 0.057(4) Uani 1 1 d . . . . .
O16 O 0.3449(7) 0.1908(7) 0.4627(8) 0.050(4) Uani 1 1 d . . . . .
O17 O 0.2898(7) 0.0611(9) 0.6880(10) 0.061(5) Uani 1 1 d . . . . .
O18 O 0.4521(7) 0.1228(8) 0.5426(15) 0.085(7) Uani 1 1 d . . . . .
O19 O 0.4528(7) 0.2549(8) 0.5445(15) 0.094(8) Uani 1 1 d . U . . .
O20 O 0.3588(9) 0.2537(9) 0.6034(11) 0.073(5) Uani 1 1 d . U . . .
O21 O 0.4667(11) 0.1222(12) 0.7700(17) 0.033(7) Uani 0.5 1 d . . P . .
O22 O 0.4665(11) 0.2567(11) 0.7688(16) 0.026(6) Uani 0.5 1 d . . P . .
O23 O 0.4950(11) 0.1899(12) 0.6547(14) 0.030(6) Uani 0.5 1 d . . P . .
O24 O 0.4267(10) 0.1887(12) 0.7004(14) 0.026(5) Uani 0.5 1 d . . P . .
N1 N 0.3470(11) 0.5748(11) 1.4054(13) 0.064(6) Uani 1 1 d . . . . .
N2 N 0.2091(9) 0.5327(10) 1.1447(14) 0.054(6) Uani 1 1 d . . . . .
N3 N 0.1722(11) 0.5991(12) 1.2234(14) 0.071(7) Uani 1 1 d . . . . .
C9 C 0.1522(12) 0.5478(12) 1.1029(17) 0.059(7) Uani 1 1 d . U . . .
H9A H 0.1318 0.5336 1.0511 0.071 Uiso 1 1 calc R U . . .
N6 N 0.3184(9) 0.5518(10) 1.0652(11) 0.049(5) Uani 1 1 d . . . . .
N7 N 0.3616(10) 0.6308(12) 0.9638(13) 0.062(6) Uani 1 1 d . . . . .
N8 N 0.3770(9) 0.4403(11) 1.1326(12) 0.057(5) Uani 1 1 d . U . . .
C5 C 0.4172(11) 0.3910(15) 1.1571(14) 0.064(7) Uani 1 1 d . U . . .
H5A H 0.4119 0.3558 1.1889 0.077 Uiso 1 1 calc R U . . .
N11 N 0.3227(9) 0.5196(10) 1.2531(11) 0.048(5) Uani 1 1 d . U . . .
N12 N 0.4611(8) 0.4562(10) 1.0876(12) 0.049(5) Uani 1 1 d . U . . .
C1 C 0.3784(10) 0.5127(14) 1.3069(16) 0.056(7) Uani 1 1 d . . . . .
H1A H 0.4100 0.4891 1.2943 0.067 Uiso 1 1 calc R U . . .
C2 C 0.2849(12) 0.6019(12) 1.0267(13) 0.051(6) Uani 1 1 d . . . . .
H2A H 0.2454 0.6107 1.0320 0.061 Uiso 1 1 calc R U . . .
C3 C 0.3102(13) 0.6430(11) 0.9761(14) 0.052(6) Uani 1 1 d . . . . .
H3A H 0.2875 0.6800 0.9518 0.062 Uiso 1 1 calc R U . . .
C4 C 0.4061(9) 0.4811(11) 1.0902(13) 0.042(5) Uani 1 1 d . U . . .
N9 N 0.4666(10) 0.3992(11) 1.1296(13) 0.067(6) Uani 1 1 d . U . . .
H9B H 0.4976 0.3720 1.1376 0.081 Uiso 1 1 calc R U . . .
C6 C 0.3896(12) 0.5411(12) 1.3829(17) 0.060(8) Uani 1 1 d . . . . .
H6A H 0.4293 0.5360 1.4196 0.072 Uiso 1 1 calc R U . . .
C7 C 0.2808(10) 0.5548(10) 1.2755(13) 0.038(5) Uani 1 1 d . U . . .
N4 N 0.1281(9) 0.5874(12) 1.1474(15) 0.071(7) Uani 1 1 d . U . . .
H4A H 0.0908 0.6037 1.1320 0.085 Uiso 1 1 calc R U . . .
C10 C 0.2193(11) 0.5627(11) 1.2142(16) 0.047(6) Uani 1 1 d . . . . .
C12 C 0.2934(13) 0.5827(14) 1.3503(16) 0.064(8) Uani 1 1 d . . . . .
H12A H 0.2625 0.6083 1.3621 0.077 Uiso 1 1 calc R U . . .
C13 C 0.3961(12) 0.5834(11) 1.0043(14) 0.047(6) Uani 1 1 d . . . . .
H13A H 0.4369 0.5787 1.0016 0.056 Uiso 1 1 calc R U . . .
C14 C 0.3744(10) 0.5385(12) 1.0523(12) 0.044(6) Uani 1 1 d . . . . .
N10 N 0.2289(9) 0.4222(12) 1.0309(11) 0.086(7) Uani 1 1 d G U . . .
C18 C 0.2196(12) 0.3563(13) 1.0481(13) 0.132(12) Uani 1 1 d G U . . .
C20 C 0.1741(14) 0.3186(10) 0.9939(19) 0.175(15) Uani 1 1 d G U . . .
H20A H 0.1678 0.2745 1.0054 0.210 Uiso 1 1 calc R U . . .
N15 N 0.1380(11) 0.3467(15) 0.9225(16) 0.182(15) Uani 1 1 d G U . . .
C19 C 0.1474(10) 0.4126(16) 0.9053(11) 0.123(15) Uani 1 1 d G U . . .
H19A H 0.1233 0.4314 0.8575 0.147 Uiso 1 1 calc R U . . .
C16 C 0.1929(10) 0.4503(10) 0.9595(14) 0.125(15) Uani 1 1 d G . . . .
H16A H 0.1991 0.4944 0.9480 0.150 Uiso 1 1 calc R U . . .
N5 N 0.2734(8) 0.3796(9) 1.1807(14) 0.080(8) Uani 1 1 d G U . . .
C17 C 0.3035(9) 0.3378(12) 1.2499(13) 0.105(10) Uani 1 1 d G U . . .
H17A H 0.3294 0.3525 1.2990 0.126 Uiso 1 1 calc R U . . .
N13 N 0.2858(12) 0.2688(11) 1.2282(17) 0.139(13) Uani 1 1 d G U . . .
H13B H 0.2974 0.2348 1.2586 0.167 Uiso 1 1 calc R U . . .
N14 N 0.2447(11) 0.2680(11) 1.1455(17) 0.125(13) Uani 1 1 d G . . . .
C15 C 0.2370(10) 0.3364(13) 1.1161(12) 0.105(12) Uani 1 1 d G U . . .

loop_
_atom_site_aniso_label
_atom_site_aniso_U_11
_atom_site_aniso_U_22
_atom_site_aniso_U_33
_atom_site_aniso_U_23
_atom_site_aniso_U_13
_atom_site_aniso_U_12
Si1 0.023(3) 0.020(3) 0.010(3) 0.000 0.003(3) 0.000
W1 0.0256(4) 0.0399(5) 0.0373(5) -0.0047(4) 0.0075(4) -0.0088(4)
W2 0.0336(4) 0.0349(5) 0.0250(4) -0.0014(4) -0.0018(3) 0.0006(4)
W3 0.0386(5) 0.0427(5) 0.0367(5) 0.0137(4) 0.0157(4) -0.0012(4)
W4 0.0444(7) 0.0231(6) 0.0337(7) 0.000 0.0045(6) 0.000
W5 0.0257(4) 0.0413(5) 0.0320(5) 0.0038(4) 0.0088(4) 0.0102(4)
W6 0.0480(7) 0.0229(6) 0.0395(8) 0.000 0.0052(6) 0.000
W7 0.0414(5) 0.0413(5) 0.0325(5) -0.0112(4) 0.0182(4) -0.0018(4)
Co1 0.0464(18) 0.064(2) 0.0426(19) 0.0042(17) 0.0155(15) -0.0041(16)
O1 0.053(9) 0.079(12) 0.054(11) 0.039(10) 0.020(8) 0.018(9)
OW1 0.067(12) 0.137(19) 0.069(13) -0.013(14) 0.023(10) -0.045(13)
O2 0.053(13) 0.040(13) 0.051(15) 0.000 -0.002(11) 0.000
OW2 0.072(14) 0.18(3) 0.091(17) 0.018(17) 0.025(12) 0.013(15)
O3 0.052(9) 0.086(12) 0.051(10) -0.036(10) 0.028(8) -0.015(9)
O4 0.065(15) 0.038(13) 0.064(17) 0.000 -0.004(13) 0.000
O5 0.049(10) 0.113(16) 0.044(11) -0.020(11) 0.001(8) 0.035(10)
O6 0.069(8) 0.092(9) 0.066(9) -0.008(8) 0.009(7) 0.023(7)
O8 0.071(8) 0.088(9) 0.060(9) -0.012(7) 0.015(7) 0.022(7)
O9 0.153(18) 0.021(8) 0.063(12) -0.009(8) 0.064(12) 0.006(10)
O10 0.062(8) 0.065(8) 0.114(10) 0.001(8) 0.021(7) -0.004(7)
O11 0.058(11) 0.132(17) 0.029(9) 0.015(10) -0.008(8) -0.045(11)
O12 0.053(10) 0.128(16) 0.026(9) 0.026(10) -0.006(7) -0.058(10)
O13 0.102(9) 0.070(8) 0.065(8) -0.001(8) 0.038(7) 0.000(7)
O14 0.074(8) 0.090(9) 0.049(8) 0.005(7) 0.019(7) -0.021(7)
O15 0.044(8) 0.083(12) 0.048(10) 0.018(10) 0.021(7) 0.017(9)
O16 0.063(9) 0.043(8) 0.027(8) 0.006(8) -0.013(7) -0.002(8)
O17 0.049(9) 0.084(13) 0.054(11) -0.031(10) 0.023(8) -0.022(9)
O18 0.032(9) 0.038(10) 0.18(2) -0.001(12) 0.032(11) 0.010(8)
O19 0.028(8) 0.029(9) 0.22(3) 0.002(12) 0.030(12) 0.006(7)
O20 0.107(9) 0.063(8) 0.061(8) 0.006(7) 0.045(7) 0.001(7)
O21 0.031(15) 0.023(14) 0.044(18) -0.009(13) 0.011(13) 0.002(11)
O22 0.030(14) 0.013(12) 0.039(17) 0.008(12) 0.016(12) 0.002(10)
O23 0.047(15) 0.021(12) 0.021(14) 0.011(13) 0.011(11) 0.009(13)
O24 0.031(13) 0.021(12) 0.024(13) 0.002(13) 0.004(10) -0.001(12)
N1 0.076(16) 0.066(15) 0.051(15) 0.008(12) 0.019(13) -0.004(13)
N2 0.042(12) 0.045(12) 0.080(17) 0.004(12) 0.025(12) 0.001(10)
N3 0.069(16) 0.086(18) 0.065(17) 0.021(14) 0.031(14) 0.000(13)
C9 0.061(17) 0.048(15) 0.065(19) 0.024(13) 0.013(13) -0.023(13)
N6 0.054(12) 0.060(13) 0.027(11) 0.000(10) 0.002(9) 0.001(10)
N7 0.052(13) 0.083(17) 0.053(14) -0.016(13) 0.021(11) -0.018(12)
N8 0.063(13) 0.076(15) 0.044(13) 0.007(11) 0.034(11) 0.006(11)
C5 0.051(15) 0.11(2) 0.034(14) 0.022(15) 0.020(12) -0.009(13)
N11 0.050(12) 0.056(13) 0.038(12) 0.010(10) 0.015(9) -0.016(9)
N12 0.034(9) 0.058(13) 0.047(12) -0.008(11) 0.002(9) -0.008(9)
C1 0.028(12) 0.09(2) 0.054(18) 0.025(15) 0.011(11) -0.011(12)
C2 0.066(16) 0.058(16) 0.020(12) -0.015(11) 0.001(11) -0.017(13)
C3 0.081(19) 0.035(13) 0.041(15) 0.000(11) 0.022(14) -0.013(13)
C4 0.028(10) 0.059(15) 0.038(13) -0.026(11) 0.010(9) 0.000(10)
N9 0.066(9) 0.072(10) 0.063(10) -0.005(8) 0.019(8) 0.010(8)
C6 0.047(15) 0.053(16) 0.06(2) 0.038(15) -0.006(14) -0.017(13)
C7 0.049(13) 0.035(12) 0.032(13) 0.004(10) 0.018(10) -0.007(10)
N4 0.027(11) 0.097(19) 0.086(19) 0.036(14) 0.012(11) 0.002(11)
C10 0.045(14) 0.036(13) 0.058(17) 0.009(13) 0.014(12) -0.005(11)
C12 0.069(18) 0.08(2) 0.046(17) 0.019(15) 0.019(14) 0.023(15)
C13 0.069(16) 0.035(13) 0.038(14) -0.007(11) 0.019(13) -0.012(12)
C14 0.030(11) 0.071(17) 0.023(12) 0.004(12) -0.004(9) -0.002(11)
N10 0.097(11) 0.094(10) 0.069(10) -0.005(8) 0.027(8) 0.009(8)
C18 0.137(15) 0.130(14) 0.133(15) -0.002(10) 0.045(10) 0.002(10)
C20 0.174(17) 0.177(17) 0.175(17) -0.006(10) 0.052(9) -0.001(10)
N15 0.180(17) 0.185(17) 0.185(17) 0.012(10) 0.059(10) 0.001(10)
C19 0.065(19) 0.22(3) 0.06(2) 0.05(3) -0.024(16) -0.06(2)
C16 0.13(3) 0.17(4) 0.07(3) -0.02(3) 0.03(2) 0.00(3)
N5 0.034(11) 0.086(17) 0.13(2) 0.042(16) 0.037(13) -0.004(11)
C17 0.060(18) 0.16(2) 0.09(2) 0.018(19) 0.014(17) -0.02(2)
N13 0.142(15) 0.143(15) 0.138(15) 0.006(10) 0.049(10) -0.014(10)
N14 0.13(3) 0.11(2) 0.17(3) -0.05(2) 0.10(3) -0.08(2)
C15 0.104(14) 0.109(15) 0.104(15) -0.006(10) 0.036(10) 0.005(9)

loop_
_atom_type_symbol
_atom_type_description
_atom_type_scat_dispersion_real
_atom_type_scat_dispersion_imag
_atom_type_scat_source
C C 0.0033 0.0016 'International Tables Vol C Tables 4.2.6.8 and 6.1.1.4'
H H 0.0000 0.0000 'International Tables Vol C Tables 4.2.6.8 and 6.1.1.4'
N N 0.0061 0.0033 'International Tables Vol C Tables 4.2.6.8 and 6.1.1.4'
O O 0.0106 0.0060 'International Tables Vol C Tables 4.2.6.8 and 6.1.1.4'
Si Si 0.0817 0.0704 'International Tables Vol C Tables 4.2.6.8 and 6.1.1.4'
Co Co 0.3494 0.9721 'International Tables Vol C Tables 4.2.6.8 and 6.1.1.4'
W W -0.8490 6.8722 'International Tables Vol C Tables 4.2.6.8 and 6.1.1.4'

loop_
_geom_angle_atom_site_label_1
_geom_angle_atom_site_label_2
_geom_angle_atom_site_label_3
_geom_angle
_geom_angle_site_symmetry_1
_geom_angle_site_symmetry_3
_geom_angle_publ_flag
O24 Si1 O24 179.9(18) 2_656 . ?
O24 Si1 O21 110.0(13) 2_656 . ?
O24 Si1 O21 70.1(12) . . ?
O24 Si1 O21 70.1(12) 2_656 2_656 ?
O24 Si1 O21 110.0(13) . 2_656 ?
O21 Si1 O21 68.4(18) . 2_656 ?
O24 Si1 O22 110.0(13) 2_656 . ?
O24 Si1 O22 69.9(12) . . ?
O21 Si1 O22 112.5(11) . . ?
O21 Si1 O22 178.9(14) 2_656 . ?
O24 Si1 O22 69.9(12) 2_656 2_656 ?
O24 Si1 O22 110.0(13) . 2_656 ?
O21 Si1 O22 178.9(14) . 2_656 ?
O21 Si1 O22 112.5(11) 2_656 2_656 ?
O22 Si1 O22 66.7(16) . 2_656 ?
O24 Si1 O23 72.6(12) 2_656 2_656 ?
O24 Si1 O23 107.4(12) . 2_656 ?
O21 Si1 O23 71.9(13) . 2_656 ?
O21 Si1 O23 109.7(13) 2_656 2_656 ?
O22 Si1 O23 71.3(13) . 2_656 ?
O22 Si1 O23 107.2(13) 2_656 2_656 ?
O24 Si1 O23 107.4(12) 2_656 . ?
O24 Si1 O23 72.6(12) . . ?
O21 Si1 O23 109.7(14) . . ?
O21 Si1 O23 71.9(13) 2_656 . ?
O22 Si1 O23 107.2(13) . . ?
O22 Si1 O23 71.3(13) 2_656 . ?
O23 Si1 O23 178.2(18) 2_656 . ?
O17 W1 O8 102.5(9) . . ?
O17 W1 O5 101.8(8) . . ?
O8 W1 O5 88.8(7) . . ?
O17 W1 O13 101.9(8) . . ?
O8 W1 O13 155.6(8) . . ?
O5 W1 O13 87.7(8) . . ?
O17 W1 O9 100.0(8) . . ?
O8 W1 O9 86.3(8) . . ?
O5 W1 O9 158.2(9) . . ?
O13 W1 O9 88.0(7) . . ?
O17 W1 O24 157.0(9) . . ?
O8 W1 O24 94.1(8) . . ?
O5 W1 O24 94.3(8) . . ?
O13 W1 O24 62.1(8) . . ?
O9 W1 O24 64.9(8) . . ?
O17 W1 O21 157.3(9) . . ?
O8 W1 O21 61.7(8) . . ?
O5 W1 O21 63.9(9) . . ?
O13 W1 O21 95.3(8) . . ?
O9 W1 O21 95.2(9) . . ?
O24 W1 O21 45.7(8) . . ?
O16 W2 O20 100.5(8) . . ?
O16 W2 O19 100.5(9) . . ?
O20 W2 O19 87.8(8) . . ?
O16 W2 O9 101.1(8) . . ?
O20 W2 O9 88.8(7) . . ?
O19 W2 O9 158.5(10) . . ?
O16 W2 O18 100.5(9) . . ?
O20 W2 O18 159.0(9) . . ?
O19 W2 O18 88.9(7) . . ?
O9 W2 O18 86.8(8) . . ?
O16 W2 O23 156.7(8) . . ?
O20 W2 O23 95.5(9) . . ?
O19 W2 O23 63.2(9) . . ?
O9 W2 O23 96.1(9) . . ?
O18 W2 O23 64.6(9) . . ?
O16 W2 O24 156.5(8) . . ?
O20 W2 O24 63.4(8) . . ?
O19 W2 O24 96.1(10) . . ?
O9 W2 O24 63.5(8) . . ?
O18 W2 O24 96.3(9) . . ?
O23 W2 O24 46.8(8) . . ?
O1 W3 O6 103.3(9) . . ?
O1 W3 O5 102.4(8) . . ?
O6 W3 O5 87.8(7) . . ?
O1 W3 O18 98.9(9) . 2_656 ?
O6 W3 O18 88.3(8) . 2_656 ?
O5 W3 O18 158.7(9) . 2_656 ?
O1 W3 O10 99.5(9) . . ?
O6 W3 O10 157.2(9) . . ?
O5 W3 O10 87.9(8) . . ?
O18 W3 O10 87.6(7) 2_656 . ?
O1 W3 O23 155.0(9) . 2_656 ?
O6 W3 O23 95.4(9) . 2_656 ?
O5 W3 O23 94.7(9) . 2_656 ?
O18 W3 O23 64.8(8) 2_656 2_656 ?
O10 W3 O23 62.7(8) . 2_656 ?
O1 W3 O21 158.2(9) . . ?
O6 W3 O21 61.8(8) . . ?
O5 W3 O21 63.3(8) . . ?
O18 W3 O21 96.5(9) 2_656 . ?
O10 W3 O21 96.4(9) . . ?
O23 W3 O21 46.8(8) 2_656 . ?
O2 W4 O14 102.4(6) . 2_656 ?
O2 W4 O14 102.4(6) . . ?
O14 W4 O14 155.3(12) 2_656 . ?
O2 W4 O11 101.6(7) . 2_656 ?
O14 W4 O11 88.5(7) 2_656 2_656 ?
O14 W4 O11 86.6(8) . 2_656 ?
O2 W4 O11 101.6(7) . . ?
O14 W4 O11 86.6(8) 2_656 . ?
O14 W4 O11 88.5(7) . . ?
O11 W4 O11 156.9(13) 2_656 . ?
O2 W4 O22 157.5(6) . . ?
O14 W4 O22 94.1(8) 2_656 . ?
O14 W4 O22 62.1(8) . . ?
O11 W4 O22 94.0(9) 2_656 . ?
O11 W4 O22 63.9(9) . . ?
O2 W4 O22 157.5(6) . 2_656 ?
O14 W4 O22 62.1(8) 2_656 2_656 ?
O14 W4 O22 94.1(8) . 2_656 ?
O11 W4 O22 63.9(9) 2_656 2_656 ?
O11 W4 O22 94.0(9) . 2_656 ?
O22 W4 O22 45.0(11) . 2_656 ?
O15 W5 O13 100.1(8) . . ?
O15 W5 O12 100.7(8) . . ?
O13 W5 O12 87.3(8) . . ?
O15 W5 O14 104.0(8) . . ?
O13 W5 O14 155.8(8) . . ?
O12 W5 O14 88.8(7) . . ?
O15 W5 O20 101.5(8) . . ?
O13 W5 O20 87.4(8) . . ?
O12 W5 O20 157.7(9) . . ?
O14 W5 O20 87.3(8) . . ?
O15 W5 O22 158.1(8) . . ?
O13 W5 O22 95.7(8) . . ?
O12 W5 O22 64.9(8) . . ?
O14 W5 O22 61.2(8) . . ?
O20 W5 O22 94.2(9) . . ?
O15 W5 O24 156.0(8) . . ?
O13 W5 O24 62.0(8) . . ?
O12 W5 O24 94.6(9) . . ?
O14 W5 O24 94.6(8) . . ?
O20 W5 O24 63.9(8) . . ?
O22 W5 O24 45.8(8) . . ?
O4 W6 O6 102.1(6) . 2_656 ?
O4 W6 O6 102.1(6) . . ?
O6 W6 O6 155.8(12) 2_656 . ?
O4 W6 O8 102.7(6) . . ?
O6 W6 O8 86.6(8) 2_656 . ?
O6 W6 O8 88.1(8) . . ?
O4 W6 O8 102.7(6) . 2_656 ?
O6 W6 O8 88.1(8) 2_656 2_656 ?
O6 W6 O8 86.6(8) . 2_656 ?
O8 W6 O8 154.6(12) . 2_656 ?
O4 W6 O21 157.4(6) . . ?
O6 W6 O21 94.0(9) 2_656 . ?
O6 W6 O21 62.8(9) . . ?
O8 W6 O21 62.2(8) . . ?
O8 W6 O21 93.5(9) 2_656 . ?
O4 W6 O21 157.4(6) . 2_656 ?
O6 W6 O21 62.8(9) 2_656 2_656 ?
O6 W6 O21 94.0(9) . 2_656 ?
O8 W6 O21 93.5(9) . 2_656 ?
O8 W6 O21 62.2(8) 2_656 2_656 ?
O21 W6 O21 45.2(13) . 2_656 ?
O3 W7 O10 99.0(9) . . ?
O3 W7 O19 98.9(9) . 2_656 ?
O10 W7 O19 87.5(7) . 2_656 ?
O3 W7 O11 103.2(9) . . ?
O10 W7 O11 157.7(9) . . ?
O19 W7 O11 87.1(8) 2_656 . ?
O3 W7 O12 103.0(8) . . ?
O10 W7 O12 88.7(8) . . ?
O19 W7 O12 158.1(9) 2_656 . ?
O11 W7 O12 88.3(6) . . ?
O3 W7 O23 154.5(9) . 2_656 ?
O10 W7 O23 63.5(9) . 2_656 ?
O19 W7 O23 63.8(9) 2_656 2_656 ?
O11 W7 O23 94.8(9) . 2_656 ?
O12 W7 O23 95.4(9) . 2_656 ?
O3 W7 O22 158.5(8) . . ?
O10 W7 O22 97.3(8) . . ?
O19 W7 O22 95.7(9) 2_656 . ?
O11 W7 O22 61.8(8) . . ?
O12 W7 O22 63.5(8) . . ?
O23 W7 O22 46.9(8) 2_656 . ?
N8 Co1 N5 87.5(8) . . ?
N8 Co1 N2 166.5(8) . . ?
N5 Co1 N2 104.0(7) . . ?
N8 Co1 N11 95.0(8) . . ?
N5 Co1 N11 94.2(8) . . ?
N2 Co1 N11 77.2(8) . . ?
N8 Co1 N10 98.6(8) . . ?
N5 Co1 N10 75.5(9) . . ?
N2 Co1 N10 91.3(8) . . ?
N11 Co1 N10 162.5(8) . . ?
N8 Co1 N6 76.8(8) . . ?
N5 Co1 N6 160.1(8) . . ?
N2 Co1 N6 93.4(7) . . ?
N11 Co1 N6 99.2(7) . . ?
N10 Co1 N6 94.6(8) . . ?
W1 O5 W3 138.0(10) . . ?
W3 O6 W6 140.2(11) . . ?
W1 O8 W6 139.7(11) . . ?
W2 O9 W1 136.7(10) . . ?
W7 O10 W3 137.8(11) . . ?
W4 O11 W7 138.7(11) . . ?
W5 O12 W7 137.4(10) . . ?
W5 O13 W1 139.8(11) . . ?
W4 O14 W5 140.0(11) . . ?
W3 O18 W2 135.6(12) 2_656 . ?
W2 O19 W7 137.3(12) . 2_656 ?
W2 O20 W5 138.7(11) . . ?
Si1 O21 W6 123.2(13) . . ?
Si1 O21 W1 121.2(13) . . ?
W6 O21 W1 95.6(9) . . ?
Si1 O21 W3 120.6(13) . . ?
W6 O21 W3 94.9(9) . . ?
W1 O21 W3 94.4(9) . . ?
Si1 O22 O22 56.7(8) . 2_656 ?
Si1 O22 W4 124.1(12) . . ?
O22 O22 W4 67.5(6) 2_656 . ?
Si1 O22 W5 121.4(13) . . ?
O22 O22 W5 133(2) 2_656 . ?
W4 O22 W5 96.0(8) . . ?
Si1 O22 W7 119.2(12) . . ?
O22 O22 W7 129(2) 2_656 . ?
W4 O22 W7 95.2(9) . . ?
W5 O22 W7 93.9(8) . . ?
Si1 O23 W7 122.6(14) . 2_656 ?
Si1 O23 W3 120.7(12) . 2_656 ?
W7 O23 W3 95.9(9) 2_656 2_656 ?
Si1 O23 W2 120.7(13) . . ?
W7 O23 W2 95.4(8) 2_656 . ?
W3 O23 W2 94.8(9) 2_656 . ?
Si1 O24 W1 123.1(13) . . ?
Si1 O24 W5 122.8(13) . . ?
W1 O24 W5 95.6(8) . . ?
Si1 O24 W2 119.9(12) . . ?
W1 O24 W2 94.4(8) . . ?
W5 O24 W2 93.7(8) . . ?
C12 N1 C6 115(2) . . ?
C9 N2 C10 106(2) . . ?
C9 N2 Co1 140(2) . . ?
C10 N2 Co1 113.2(17) . . ?
C10 N3 N4 98(2) . . ?
N2 C9 N4 108(3) . . ?
C2 N6 C14 118(2) . . ?
C2 N6 Co1 126.9(17) . . ?
C14 N6 Co1 114.0(15) . . ?
C3 N7 C13 118(2) . . ?
C5 N8 C4 103.7(19) . . ?
C5 N8 Co1 142.3(17) . . ?
C4 N8 Co1 114.0(16) . . ?
N9 C5 N8 110(2) . . ?
C7 N11 C1 116(2) . . ?
C7 N11 Co1 114.7(15) . . ?
C1 N11 Co1 129.0(19) . . ?
C4 N12 N9 104(2) . . ?
N11 C1 C6 120(2) . . ?
N6 C2 C3 119(2) . . ?
N7 C3 C2 122(3) . . ?
N12 C4 N8 112(2) . . ?
N12 C4 C14 129(2) . . ?
N8 C4 C14 119.1(19) . . ?
C5 N9 N12 111(2) . . ?
N1 C6 C1 124(2) . . ?
N11 C7 C12 123(2) . . ?
N11 C7 C10 115(2) . . ?
C12 C7 C10 122(2) . . ?
C9 N4 N3 111(2) . . ?
N2 C10 N3 116(2) . . ?
N2 C10 C7 119(2) . . ?
N3 C10 C7 125(2) . . ?
N1 C12 C7 122(3) . . ?
N7 C13 C14 123(2) . . ?
N6 C14 C4 116(2) . . ?
N6 C14 C13 118(2) . . ?
C4 C14 C13 126(2) . . ?
C18 N10 C16 120.0 . . ?
C18 N10 Co1 112.1(15) . . ?
C16 N10 Co1 126.6(15) . . ?
C15 C18 N10 120(3) . . ?
C15 C18 C20 117(2) . . ?
N10 C18 C20 120.0 . . ?
C18 C20 N15 120.0 . . ?
C20 N15 C19 120.0 . . ?
C16 C19 N15 120.0 . . ?
C19 C16 N10 120.0 . . ?
C17 N5 C15 108.0 . . ?
C17 N5 Co1 137.6(14) . . ?
C15 N5 Co1 111.1(15) . . ?
N5 C17 N13 108.0 . . ?
N14 N13 C17 108.0 . . ?
N13 N14 C15 108.0 . . ?
C18 C15 N14 129(3) . . ?
C18 C15 N5 120(2) . . ?
N14 C15 N5 108.0 . . ?

loop_
_geom_bond_atom_site_label_1
_geom_bond_atom_site_label_2
_geom_bond_distance
_geom_bond_site_symmetry_2
_geom_bond_publ_flag
Si1 O24 1.61(2) 2_656 ?
Si1 O24 1.61(2) . ?
Si1 O21 1.62(3) . ?
Si1 O21 1.62(3) 2_656 ?
Si1 O22 1.64(2) . ?
Si1 O22 1.64(2) 2_656 ?
Si1 O23 1.64(2) 2_656 ?
Si1 O23 1.64(2) . ?
W1 O17 1.650(15) . ?
W1 O8 1.875(17) . ?
W1 O5 1.883(17) . ?
W1 O13 1.893(19) . ?
W1 O9 1.903(17) . ?
W1 O24 2.37(2) . ?
W1 O21 2.40(2) . ?
W2 O16 1.655(13) . ?
W2 O20 1.859(18) . ?
W2 O19 1.890(16) . ?
W2 O9 1.897(16) . ?
W2 O18 1.911(15) . ?
W2 O23 2.40(2) . ?
W2 O24 2.44(2) . ?
W3 O1 1.670(15) . ?
W3 O6 1.873(18) . ?
W3 O5 1.899(15) . ?
W3 O18 1.902(16) 2_656 ?
W3 O10 1.907(19) . ?
W3 O23 2.40(2) 2_656 ?
W3 O21 2.42(3) . ?
W4 O2 1.69(2) . ?
W4 O14 1.868(17) 2_656 ?
W4 O14 1.868(17) . ?
W4 O11 1.868(16) 2_656 ?
W4 O11 1.868(16) . ?
W4 O22 2.35(2) . ?
W4 O22 2.35(2) 2_656 ?
W5 O15 1.647(14) . ?
W5 O13 1.868(19) . ?
W5 O12 1.870(15) . ?
W5 O14 1.881(17) . ?
W5 O20 1.910(18) . ?
W5 O22 2.39(2) . ?
W5 O24 2.39(2) . ?
W6 O4 1.67(2) . ?
W6 O6 1.874(19) 2_656 ?
W6 O6 1.874(19) . ?
W6 O8 1.885(17) . ?
W6 O8 1.885(17) 2_656 ?
W6 O21 2.37(2) . ?
W6 O21 2.37(2) 2_656 ?
W7 O3 1.669(14) . ?
W7 O10 1.885(19) . ?
W7 O19 1.896(16) 2_656 ?
W7 O11 1.907(17) . ?
W7 O12 1.907(15) . ?
W7 O23 2.37(2) 2_656 ?
W7 O22 2.43(3) . ?
Co1 N8 2.12(2) . ?
Co1 N5 2.141(18) . ?
Co1 N2 2.150(19) . ?
Co1 N11 2.16(2) . ?
Co1 N10 2.190(17) . ?
Co1 N6 2.21(2) . ?
O18 W3 1.902(16) 2_656 ?
O19 W7 1.896(16) 2_656 ?
O22 O22 1.80(5) 2_656 ?
O23 W7 2.37(2) 2_656 ?
O23 W3 2.40(2) 2_656 ?
N1 C12 1.30(3) . ?
N1 C6 1.32(3) . ?
N2 C9 1.30(3) . ?
N2 C10 1.32(3) . ?
N3 C10 1.33(3) . ?
N3 N4 1.42(3) . ?
C9 N4 1.33(3) . ?
N6 C2 1.31(3) . ?
N6 C14 1.36(3) . ?
N7 C3 1.25(3) . ?
N7 C13 1.30(3) . ?
N8 C5 1.32(3) . ?
N8 C4 1.39(3) . ?
C5 N9 1.34(3) . ?
N11 C7 1.32(3) . ?
N11 C1 1.32(3) . ?
N12 C4 1.34(3) . ?
N12 N9 1.35(3) . ?
C1 C6 1.40(4) . ?
C2 C3 1.44(3) . ?
C4 C14 1.41(3) . ?
C7 C12 1.38(3) . ?
C7 C10 1.48(3) . ?
C13 C14 1.41(3) . ?
N10 C18 1.3900 . ?
N10 C16 1.3900 . ?
C18 C15 1.20(3) . ?
C18 C20 1.3900 . ?
C20 N15 1.3900 . ?
N15 C19 1.3900 . ?
C19 C16 1.3900 . ?
N5 C17 1.464(14) . ?
N5 C15 1.464(14) . ?
C17 N13 1.464(14) . ?
N13 N14 1.464(14) . ?
N14 C15 1.464(14) . ?
